data_7016569
loop_
_publ_author_name
'Brown, David H.'
'Skelton, Brian W.'

_publ_section_title
;
 Nickel complexes of a bis(benzimidazolin-2-ylidene)pyridine pincer
 ligand with four- and five-coordinate geometries.
;
_journal_issue 35
_journal_name_full 'Dalton transactions (Cambridge, England : 2003)'
_journal_page_first 8849
_journal_page_last 8858
_journal_paper_doi 10.1039/c1dt10928f
_journal_volume 40
_journal_year 2011
_chemical_formula_moiety 'C27 H29 Cl1 N5 Ni, Cl, 3(H2 O)'
_chemical_formula_sum 'C27 H35 Cl2 N5 Ni O3'
_chemical_formula_weight 607.21
_chemical_name_systematic
;
?
;
_space_group_IT_number 14
_symmetry_cell_setting monoclinic
_symmetry_space_group_name_Hall '-P 2yn'
_symmetry_space_group_name_H-M 'P 1 21/n 1'
_atom_sites_solution_hydrogens geom
_atom_sites_solution_primary direct
_atom_sites_solution_secondary difmap
_audit_creation_date 2009-05-04T14:27:06-00:00
_audit_creation_method 'WinGX routine CIF_UPDATE'
_cell_angle_alpha 90
_cell_angle_beta 115.587(5)
_cell_angle_gamma 90
_cell_formula_units_Z 4
_cell_length_a 23.7588(9)
_cell_length_b 4.9770(2)
_cell_length_c 26.5360(10)
_cell_measurement_reflns_used 4861
_cell_measurement_temperature 100(2)
_cell_measurement_theta_max 67.0903
_cell_measurement_theta_min 3.3076
_cell_volume 2830.1(2)
_computing_cell_refinement
;
CrysAlis RED, Oxford Diffraction Ltd.,
Version 1.171.32.29 (release 10-06-2008 CrysAlis171 .NET)
(compiled Jun 10 2008,16:49:55)
;
_computing_data_collection
;
CrysAlis CCD, Oxford Diffraction Ltd.,
Version 1.171.32.29 (release 10-06-2008 CrysAlis171 .NET)
(compiled Jun 10 2008,16:49:55)
;
_computing_data_reduction
;
CrysAlis RED, Oxford Diffraction Ltd.,
Version 1.171.32.29 (release 10-06-2008 CrysAlis171 .NET)
(compiled Jun 10 2008,16:49:55)
;
_computing_molecular_graphics 'OrtepII (Johnson, C. K. (1976)'
_computing_publication_material 'WinGX Farrugia, L. J. (1999)'
_computing_structure_refinement 'SHELXL-97 (Sheldrick, 2008)'
_diffrn_ambient_temperature 100(2)
_diffrn_detector_area_resol_mean 10.4738
_diffrn_measured_fraction_theta_full 0.96
_diffrn_measured_fraction_theta_max 0.947
_diffrn_measurement_device_type
;
Goniometer Xcalibur, detector: Ruby (Gemini ultra Cu)
;
_diffrn_measurement_method '\w scans'
_diffrn_orient_matrix_UB_11 0.0288067197
_diffrn_orient_matrix_UB_12 -0.1850062625
_diffrn_orient_matrix_UB_13 -0.0292575701
_diffrn_orient_matrix_UB_21 -0.063202272
_diffrn_orient_matrix_UB_22 -0.0112281107
_diffrn_orient_matrix_UB_23 -0.0521243386
_diffrn_orient_matrix_UB_31 0.0186824752
_diffrn_orient_matrix_UB_32 0.2481069313
_diffrn_orient_matrix_UB_33 -0.0240245802
_diffrn_radiation_monochromator graphite
_diffrn_radiation_type CuK\a
_diffrn_radiation_wavelength 1.54178
_diffrn_reflns_av_R_equivalents 0.0329
_diffrn_reflns_av_unetI/netI 0.0417
_diffrn_reflns_limit_h_max 27
_diffrn_reflns_limit_h_min -28
_diffrn_reflns_limit_k_max 5
_diffrn_reflns_limit_k_min -4
_diffrn_reflns_limit_l_max 30
_diffrn_reflns_limit_l_min -31
_diffrn_reflns_number 11979
_diffrn_reflns_theta_full 66.50
_diffrn_reflns_theta_max 67.21
_diffrn_reflns_theta_min 3.31
_exptl_absorpt_coefficient_mu 3.034
_exptl_absorpt_correction_T_max 0.83
_exptl_absorpt_correction_T_min 0.69
_exptl_absorpt_correction_type multi-scan
_exptl_absorpt_process_details
;
CrysAlis RED, Oxford Diffraction Ltd.,
Version 1.171.32.29 (release 10-06-2008 CrysAlis171 .NET)
(compiled Jun 10 2008,16:49:55)
Empirical absorption correction using spherical harmonics,
implemented in SCALE3 ABSPACK scaling algorithm.
;
_exptl_crystal_colour yellow
_exptl_crystal_density_diffrn 1.425
_exptl_crystal_density_method 'not measured'
_exptl_crystal_description rod
_exptl_crystal_F_000 1272
_exptl_crystal_size_max 0.45
_exptl_crystal_size_mid 0.1
_exptl_crystal_size_min 0.06
_refine_diff_density_max 1.35
_refine_diff_density_min -0.723
_refine_diff_density_rms 0.092
_refine_ls_extinction_method none
_refine_ls_goodness_of_fit_ref 1.06
_refine_ls_hydrogen_treatment constr
_refine_ls_matrix_type full
_refine_ls_number_parameters 360
_refine_ls_number_reflns 4776
_refine_ls_number_restraints 0
_refine_ls_restrained_S_all 1.06
_refine_ls_R_factor_all 0.0716
_refine_ls_R_factor_gt 0.0536
_refine_ls_shift/su_max 0.005
_refine_ls_shift/su_mean 0
_refine_ls_structure_factor_coef Fsqd
_refine_ls_weighting_details 'calc w=1/[\s^2^(Fo^2^)+(0.1203P)^2^+0.1186P] where P=(Fo^2^+2Fc^2^)/3'
_refine_ls_weighting_scheme calc
_refine_ls_wR_factor_gt 0.1613
_refine_ls_wR_factor_ref 0.1749
_reflns_number_gt 3649
_reflns_number_total 4776
_reflns_threshold_expression I>2\s(I)
_cod_data_source_file c1dt10928f.txt
_cod_data_source_block dbb70
_cod_original_cell_volume 2830.09(22)
_cod_original_sg_symbol_Hall -P_2yn
_cod_database_code 7016569

loop_
_symmetry_equiv_pos_as_xyz
'x, y, z'
'-x+1/2, y+1/2, -z+1/2'
'-x, -y, -z'
'x-1/2, -y-1/2, z-1/2'

loop_
_atom_site_label
_atom_site_type_symbol
_atom_site_fract_x
_atom_site_fract_y
_atom_site_fract_z
_atom_site_U_iso_or_equiv
_atom_site_adp_type
_atom_site_occupancy
_atom_site_symmetry_multiplicity
_atom_site_calc_flag
_atom_site_refinement_flags
Ni1 Ni 0.71713(3) 0.66252(12) 0.46032(2) 0.0216(2) Uani 1 1 d .
C1 C 0.60172(17) 0.9142(7) 0.32207(15) 0.0230(8) Uani 1 1 d .
H1A H 0.5992 0.7264 0.3332 0.028 Uiso 1 1 calc R
H1B H 0.592 0.9138 0.2818 0.028 Uiso 1 1 calc R
C2 C 0.55312(17) 1.0809(7) 0.33055(16) 0.0260(8) Uani 1 1 d .
H2A H 0.5532 1.2657 0.3168 0.031 Uiso 1 1 calc R
H2B H 0.564 1.0917 0.371 0.031 Uiso 1 1 calc R
C3 C 0.48833(18) 0.9604(8) 0.29990(16) 0.0268(8) Uani 1 1 d .
H3A H 0.4889 0.7732 0.3127 0.032 Uiso 1 1 calc R
H3B H 0.477 0.9555 0.2594 0.032 Uiso 1 1 calc R
C4 C 0.43901(19) 1.1198(8) 0.30959(18) 0.0327(9) Uani 1 1 d .
H4A H 0.4379 1.3047 0.2965 0.049 Uiso 1 1 calc R
H4B H 0.4494 1.121 0.3496 0.049 Uiso 1 1 calc R
H4C H 0.3981 1.036 0.2889 0.049 Uiso 1 1 calc R
C5 C 0.67404(19) 0.1280(8) 0.53553(17) 0.0289(9) Uani 1 1 d .
H5A H 0.6766 -0.0631 0.5466 0.035 Uiso 1 1 calc R
H5B H 0.6492 0.1383 0.4945 0.035 Uiso 1 1 calc R
C6 C 0.64136(19) 0.2865(7) 0.56397(17) 0.0281(9) Uani 1 1 d .
H6A H 0.6373 0.4764 0.5518 0.034 Uiso 1 1 calc R
H6B H 0.6668 0.2817 0.6049 0.034 Uiso 1 1 calc R
C7 C 0.5767(2) 0.1710(8) 0.5499(2) 0.0368(10) Uani 1 1 d .
H7A H 0.5812 -0.0142 0.5647 0.044 Uiso 1 1 calc R
H7B H 0.5526 0.1617 0.5088 0.044 Uiso 1 1 calc R
C8 C 0.5407(2) 0.3404(9) 0.5742(2) 0.0436(11) Uani 1 1 d .
H8A H 0.5339 0.5208 0.5578 0.065 Uiso 1 1 calc R
H8B H 0.5648 0.3534 0.6148 0.065 Uiso 1 1 calc R
H8C H 0.5004 0.2557 0.5656 0.065 Uiso 1 1 calc R
N11 N 0.66576(14) 1.0125(6) 0.35399(12) 0.0215(6) Uani 1 1 d .
C12 C 0.70726(17) 0.9198(7) 0.40310(15) 0.0219(8) Uani 1 1 d .
N13 N 0.76187(14) 1.0601(6) 0.41513(12) 0.0214(6) Uani 1 1 d .
C13A C 0.75371(17) 1.2488(7) 0.37356(15) 0.0212(7) Uani 1 1 d .
C14 C 0.79285(17) 1.4368(7) 0.36600(16) 0.0239(8) Uani 1 1 d .
H14 H 0.8351 1.4583 0.3925 0.029 Uiso 1 1 calc R
C15 C 0.76692(18) 1.5915(7) 0.31765(16) 0.0257(8) Uani 1 1 d .
H15 H 0.7919 1.7244 0.3113 0.031 Uiso 1 1 calc R
C16 C 0.70501(18) 1.5565(7) 0.27802(16) 0.0254(8) Uani 1 1 d .
H16 H 0.6892 1.664 0.2452 0.03 Uiso 1 1 calc R
C17 C 0.66635(18) 1.3683(7) 0.28562(15) 0.0241(8) Uani 1 1 d .
H17 H 0.6244 1.3441 0.2588 0.029 Uiso 1 1 calc R
C17A C 0.69202(17) 1.2166(7) 0.33436(15) 0.0201(7) Uani 1 1 d .
N21 N 0.79957(14) 0.7732(6) 0.48755(13) 0.0223(7) Uani 1 1 d .
C22 C 0.81464(16) 0.9759(7) 0.46232(14) 0.0206(7) Uani 1 1 d .
C23 C 0.87532(18) 1.0721(8) 0.48230(16) 0.0260(8) Uani 1 1 d .
H23 H 0.8859 1.2157 0.4644 0.031 Uiso 1 1 calc R
C24 C 0.91980(18) 0.9493(8) 0.52959(16) 0.0277(8) Uani 1 1 d .
H24 H 0.9619 1.0088 0.544 0.033 Uiso 1 1 calc R
C25 C 0.90468(18) 0.7414(8) 0.55657(16) 0.0265(8) Uani 1 1 d .
H25 H 0.9353 0.6588 0.5891 0.032 Uiso 1 1 calc R
C26 C 0.84334(18) 0.6610(7) 0.53391(15) 0.0242(8) Uani 1 1 d .
N31 N 0.73708(15) 0.2306(6) 0.55034(13) 0.0260(7) Uani 1 1 d .
C32 C 0.75183(18) 0.4290(7) 0.52367(16) 0.0242(8) Uani 1 1 d .
N33 N 0.81605(15) 0.4636(6) 0.55393(13) 0.0250(7) Uani 1 1 d .
C33A C 0.84090(19) 0.2869(7) 0.59965(16) 0.0271(8) Uani 1 1 d .
C34 C 0.9004(2) 0.2435(8) 0.64072(17) 0.0315(9) Uani 1 1 d .
H34 H 0.9351 0.3464 0.6429 0.038 Uiso 1 1 calc R
C35 C 0.9067(2) 0.0396(8) 0.67885(17) 0.0376(10) Uani 1 1 d .
H35 H 0.9469 0.0008 0.7076 0.045 Uiso 1 1 calc R
C36 C 0.8557(2) -0.1091(8) 0.67610(18) 0.0388(10) Uani 1 1 d .
H36 H 0.8621 -0.2457 0.7031 0.047 Uiso 1 1 calc R
C37 C 0.7956(2) -0.0629(8) 0.63491(18) 0.0346(10) Uani 1 1 d .
H37 H 0.7607 -0.1635 0.633 0.041 Uiso 1 1 calc R
C37A C 0.78962(19) 0.1400(8) 0.59671(17) 0.0291(9) Uani 1 1 d .
Cl1 Cl 0.62072(4) 0.57342(18) 0.43470(4) 0.0276(2) Uani 1 1 d .
Cl2 Cl 0.91935(9) 0.9924(6) 0.36734(9) 0.0377(6) Uani 0.669(7) 1 d P
O2 O 0.9122(9) 0.913(4) 0.3559(9) 0.073(7) Uiso 0.331(7) 1 d P
Cl3 Cl 1.0335(5) 0.516(2) 0.6828(4) 0.073(2) Uani 0.331(7) 1 d P
O3 O 1.0464(4) 0.539(2) 0.6702(3) 0.0424(18) Uani 0.669(7) 1 d P
O4 O 0.95267(15) 0.5034(7) 0.44645(13) 0.0483(8) Uani 1 1 d .
O5 O 0.7626(4) -0.004(2) 0.7796(3) 0.194(4) Uani 1 1 d .

loop_
_atom_site_aniso_label
_atom_site_aniso_U_11
_atom_site_aniso_U_22
_atom_site_aniso_U_33
_atom_site_aniso_U_23
_atom_site_aniso_U_13
_atom_site_aniso_U_12
Ni1 0.0220(4) 0.0222(4) 0.0198(4) -0.0009(2) 0.0083(3) -0.0001(2)
C1 0.0220(19) 0.0232(19) 0.0197(18) -0.0061(14) 0.0050(15) -0.0037(15)
C2 0.023(2) 0.0263(19) 0.026(2) -0.0038(15) 0.0077(16) -0.0004(15)
C3 0.027(2) 0.027(2) 0.027(2) -0.0051(15) 0.0116(17) -0.0037(16)
C4 0.027(2) 0.037(2) 0.037(2) -0.0055(18) 0.0160(19) -0.0030(17)
C5 0.033(2) 0.0271(19) 0.030(2) -0.0005(15) 0.0161(18) -0.0018(16)
C6 0.037(2) 0.0240(19) 0.027(2) -0.0038(15) 0.0179(18) -0.0038(17)
C7 0.042(3) 0.029(2) 0.049(3) -0.0037(18) 0.029(2) -0.0063(18)
C8 0.045(3) 0.039(2) 0.060(3) -0.006(2) 0.035(2) -0.004(2)
N11 0.0204(16) 0.0226(15) 0.0204(15) -0.0023(12) 0.0078(13) 0.0003(12)
C12 0.0201(19) 0.0232(18) 0.0216(18) -0.0066(14) 0.0084(15) -0.0009(14)
N13 0.0200(16) 0.0246(15) 0.0187(15) 0.0001(12) 0.0075(13) 0.0002(12)
C13A 0.0219(19) 0.0225(17) 0.0184(18) -0.0020(13) 0.0079(15) 0.0033(14)
C14 0.0205(19) 0.0269(19) 0.0250(19) -0.0041(15) 0.0103(16) -0.0030(15)
C15 0.027(2) 0.0250(19) 0.028(2) 0.0001(15) 0.0146(17) 0.0015(16)
C16 0.030(2) 0.0253(19) 0.0209(19) 0.0004(14) 0.0112(16) 0.0040(16)
C17 0.0234(19) 0.0261(19) 0.0217(19) -0.0007(14) 0.0088(16) 0.0019(15)
C17A 0.0207(18) 0.0220(18) 0.0195(18) -0.0017(13) 0.0103(15) 0.0015(14)
N21 0.0230(16) 0.0221(15) 0.0207(16) -0.0021(12) 0.0084(13) 0.0021(13)
C22 0.0197(18) 0.0250(18) 0.0168(17) -0.0025(13) 0.0077(15) 0.0027(14)
C23 0.024(2) 0.030(2) 0.0225(19) -0.0005(15) 0.0088(16) 0.0011(16)
C24 0.021(2) 0.036(2) 0.024(2) -0.0022(16) 0.0072(16) 0.0004(16)
C25 0.024(2) 0.032(2) 0.0196(19) -0.0004(15) 0.0054(16) 0.0043(16)
C26 0.028(2) 0.0268(19) 0.0182(18) -0.0015(14) 0.0104(16) 0.0044(16)
N31 0.0325(18) 0.0225(16) 0.0254(17) 0.0005(12) 0.0148(15) 0.0018(13)
C32 0.029(2) 0.0226(18) 0.0246(19) -0.0032(14) 0.0145(17) 0.0005(15)
N33 0.0250(17) 0.0238(16) 0.0250(17) 0.0000(12) 0.0097(14) 0.0015(13)
C33A 0.038(2) 0.0218(19) 0.0212(19) -0.0003(14) 0.0125(18) 0.0046(16)
C34 0.037(2) 0.028(2) 0.026(2) 0.0024(15) 0.0110(18) 0.0054(17)
C35 0.047(3) 0.033(2) 0.023(2) 0.0029(16) 0.0066(19) 0.011(2)
C36 0.058(3) 0.030(2) 0.029(2) 0.0066(17) 0.020(2) 0.010(2)
C37 0.050(3) 0.027(2) 0.031(2) 0.0041(16) 0.022(2) 0.0057(19)
C37A 0.037(2) 0.0247(19) 0.027(2) -0.0015(15) 0.0155(18) 0.0065(17)
Cl1 0.0255(5) 0.0303(5) 0.0251(5) -0.0019(3) 0.0090(4) -0.0070(4)
Cl2 0.0307(10) 0.0398(13) 0.0343(10) -0.0051(8) 0.0063(7) 0.0005(8)
Cl3 0.071(4) 0.098(5) 0.061(4) 0.001(3) 0.039(3) 0.000(3)
O3 0.027(4) 0.057(4) 0.025(4) 0.001(3) -0.006(3) 0.007(3)
O4 0.0314(17) 0.077(2) 0.0323(17) 0.0025(16) 0.0097(14) -0.0087(16)
O5 0.132(6) 0.319(12) 0.108(6) 0.066(7) 0.030(5) 0.093(7)

loop_
_atom_type_symbol
_atom_type_description
_atom_type_scat_dispersion_real
_atom_type_scat_dispersion_imag
_atom_type_scat_source
C C 0.0181 0.0091 'International Tables Vol C Tables 4.2.6.8 and 6.1.1.4'
H H 0 0 'International Tables Vol C Tables 4.2.6.8 and 6.1.1.4'
N N 0.0311 0.018 'International Tables Vol C Tables 4.2.6.8 and 6.1.1.4'
Cl Cl 0.3639 0.7018 'International Tables Vol C Tables 4.2.6.8 and 6.1.1.4'
Ni Ni -3.0029 0.5091 'International Tables Vol C Tables 4.2.6.8 and 6.1.1.4'
O O 0.0492 0.0322 'International Tables Vol C Tables 4.2.6.8 and 6.1.1.4'

loop_
_geom_angle_atom_site_label_1
_geom_angle_atom_site_label_2
_geom_angle_atom_site_label_3
_geom_angle
N21 Ni1 C32 81.74(15)
N21 Ni1 C12 81.83(14)
C32 Ni1 C12 163.43(16)
N21 Ni1 Cl1 173.13(10)
C32 Ni1 Cl1 98.60(12)
C12 Ni1 Cl1 97.98(11)
N11 C1 C2 113.5(3)
N11 C1 H1A 108.9
C2 C1 H1A 108.9
N11 C1 H1B 108.9
C2 C1 H1B 108.9
H1A C1 H1B 107.7
C1 C2 C3 111.4(3)
C1 C2 H2A 109.3
C3 C2 H2A 109.3
C1 C2 H2B 109.3
C3 C2 H2B 109.3
H2A C2 H2B 108
C2 C3 C4 112.3(3)
C2 C3 H3A 109.2
C4 C3 H3A 109.2
C2 C3 H3B 109.2
C4 C3 H3B 109.2
H3A C3 H3B 107.9
C3 C4 H4A 109.5
C3 C4 H4B 109.5
H4A C4 H4B 109.5
C3 C4 H4C 109.5
H4A C4 H4C 109.5
H4B C4 H4C 109.5
N31 C5 C6 111.6(3)
N31 C5 H5A 109.3
C6 C5 H5A 109.3
N31 C5 H5B 109.3
C6 C5 H5B 109.3
H5A C5 H5B 108
C5 C6 C7 111.0(3)
C5 C6 H6A 109.4
C7 C6 H6A 109.4
C5 C6 H6B 109.4
C7 C6 H6B 109.4
H6A C6 H6B 108
C6 C7 C8 112.1(4)
C6 C7 H7A 109.2
C8 C7 H7A 109.2
C6 C7 H7B 109.2
C8 C7 H7B 109.2
H7A C7 H7B 107.9
C7 C8 H8A 109.5
C7 C8 H8B 109.5
H8A C8 H8B 109.5
C7 C8 H8C 109.5
H8A C8 H8C 109.5
H8B C8 H8C 109.5
C12 N11 C17A 110.7(3)
C12 N11 C1 126.4(3)
C17A N11 C1 122.8(3)
N11 C12 N13 106.0(3)
N11 C12 Ni1 142.2(3)
N13 C12 Ni1 111.8(3)
C12 N13 C13A 111.1(3)
C12 N13 C22 116.3(3)
C13A N13 C22 132.3(3)
C17A C13A C14 121.5(3)
C17A C13A N13 104.8(3)
C14 C13A N13 133.7(3)
C15 C14 C13A 116.6(3)
C15 C14 H14 121.7
C13A C14 H14 121.7
C14 C15 C16 121.8(3)
C14 C15 H15 119.1
C16 C15 H15 119.1
C17 C16 C15 121.4(3)
C17 C16 H16 119.3
C15 C16 H16 119.3
C16 C17 C17A 116.8(3)
C16 C17 H17 121.6
C17A C17 H17 121.6
C17 C17A C13A 122.0(3)
C17 C17A N11 130.6(3)
C13A C17A N11 107.4(3)
C22 N21 C26 120.1(3)
C22 N21 Ni1 119.6(3)
C26 N21 Ni1 120.2(3)
N21 C22 C23 121.7(3)
N21 C22 N13 110.0(3)
C23 C22 N13 128.3(3)
C24 C23 C22 117.0(4)
C24 C23 H23 121.5
C22 C23 H23 121.5
C23 C24 C25 121.9(4)
C23 C24 H24 119
C25 C24 H24 119
C26 C25 C24 116.9(4)
C26 C25 H25 121.6
C24 C25 H25 121.6
N21 C26 C25 122.4(4)
N21 C26 N33 109.7(3)
C25 C26 N33 127.9(3)
C32 N31 C37A 111.3(3)
C32 N31 C5 125.6(3)
C37A N31 C5 123.0(3)
N31 C32 N33 104.9(3)
N31 C32 Ni1 142.8(3)
N33 C32 Ni1 112.3(2)
C32 N33 C26 116.0(3)
C32 N33 C33A 111.5(3)
C26 N33 C33A 132.5(3)
C34 C33A C37A 122.4(4)
C34 C33A N33 133.2(4)
C37A C33A N33 104.4(3)
C33A C34 C35 116.0(4)
C33A C34 H34 122
C35 C34 H34 122
C36 C35 C34 122.0(4)
C36 C35 H35 119
C34 C35 H35 119
C37 C36 C35 121.8(4)
C37 C36 H36 119.1
C35 C36 H36 119.1
C36 C37 C37A 116.0(4)
C36 C37 H37 122
C37A C37 H37 122
C37 C37A C33A 121.8(4)
C37 C37A N31 130.3(4)
C33A C37A N31 107.9(3)

loop_
_geom_bond_atom_site_label_1
_geom_bond_atom_site_label_2
_geom_bond_distance
Ni1 N21 1.855(3)
Ni1 C32 1.913(4)
Ni1 C12 1.922(4)
Ni1 Cl1 2.1355(11)
C1 N11 1.469(5)
C1 C2 1.515(5)
C1 H1A 0.99
C1 H1B 0.99
C2 C3 1.520(5)
C2 H2A 0.99
C2 H2B 0.99
C3 C4 1.526(5)
C3 H3A 0.99
C3 H3B 0.99
C4 H4A 0.98
C4 H4B 0.98
C4 H4C 0.98
C5 N31 1.466(5)
C5 C6 1.517(5)
C5 H5A 0.99
C5 H5B 0.99
C6 C7 1.528(6)
C6 H6A 0.99
C6 H6B 0.99
C7 C8 1.528(6)
C7 H7A 0.99
C7 H7B 0.99
C8 H8A 0.98
C8 H8B 0.98
C8 H8C 0.98
N11 C12 1.332(5)
N11 C17A 1.405(5)
C12 N13 1.384(5)
N13 C13A 1.397(5)
N13 C22 1.400(5)
C13A C17A 1.393(5)
C13A C14 1.394(5)
C14 C15 1.391(5)
C14 H14 0.95
C15 C16 1.401(6)
C15 H15 0.95
C16 C17 1.386(5)
C16 H16 0.95
C17 C17A 1.390(5)
C17 H17 0.95
N21 C22 1.342(5)
N21 C26 1.342(5)
C22 C23 1.389(5)
C23 C24 1.386(5)
C23 H23 0.95
C24 C25 1.391(6)
C24 H24 0.95
C25 C26 1.374(6)
C25 H25 0.95
C26 N33 1.402(5)
N31 C32 1.346(5)
N31 C37A 1.396(5)
C32 N33 1.394(5)
N33 C33A 1.406(5)
C33A C34 1.379(6)
C33A C37A 1.394(6)
C34 C35 1.395(6)
C34 H34 0.95
C35 C36 1.394(7)
C35 H35 0.95
C36 C37 1.393(6)
C36 H36 0.95
C37 C37A 1.394(6)
C37 H37 0.95
